data_4349153
loop_
_publ_author_name
'Malischewski, Moritz'
'Peryshkov, Dmitry V.'
'Bukovsky, Eric V.'
'Seppelt, Konrad'
'Strauss, Steven H.'

_publ_section_title
;
 Structures of
 M<sub>2</sub>(SO<sub>2</sub>)<sub>6</sub>B<sub>12</sub>F<sub>12</sub> (M
 = Ag or K) and
 Ag<sub>2</sub>(H<sub>2</sub>O)<sub>4</sub>B<sub>12</sub>F<sub>12</sub>:
 Comparison of the Coordination of SO<sub>2</sub> versus H<sub>2</sub>O
 and of B<sub>12</sub>F<sub>12</sub><sup>2-</sup> versus Other Weakly
 Coordinating Anions to Metal Ions in the Solid State.
;
_journal_issue 23
_journal_name_full 'Inorganic chemistry'
_journal_page_first 12254
_journal_page_last 12262
_journal_paper_doi 10.1021/acs.inorgchem.6b01980
_journal_volume 55
_journal_year 2016
_chemical_formula_moiety '(B12 F12), Ag2 H8 O4'
_chemical_formula_sum 'Ag2 B12 F12 H8 O4'
_chemical_formula_weight 645.52
_space_group_IT_number 14
_space_group_name_Hall '-P 2ybc'
_space_group_name_H-M_alt 'P 1 21/c 1'
_symmetry_cell_setting monoclinic
_symmetry_space_group_name_H-M 'P 1 21/c 1'
_atom_sites_solution_hydrogens geom
_atom_sites_solution_primary direct
_atom_sites_solution_secondary difmap
_audit_creation_method SHELXL
_cell_angle_alpha 90.00
_cell_angle_beta 93.0890(10)
_cell_angle_gamma 90.00
_cell_formula_units_Z 4
_cell_length_a 10.4428(7)
_cell_length_b 10.9458(5)
_cell_length_c 14.0126(7)
_cell_measurement_reflns_used 6430
_cell_measurement_temperature 120(2)
_cell_measurement_theta_max 27.12
_cell_measurement_theta_min 5.05
_cell_volume 1599.38(15)
_computing_cell_refinement 'APEX2, v. 2.0-2, Bruker AXS, 2006'
_computing_data_collection 'APEX2, v. 2.0-2, Bruker AXS, 2006'
_computing_data_reduction 'APEX2, v. 2.0-2, Bruker AXS, 2006'
_computing_molecular_graphics 'SHELXTL, v. 6.12 UNIX, Bruker AXS'
_computing_publication_material 'SHELXTL, v. 6.12 UNIX, Bruker AXS'
_computing_structure_refinement 'SHELXTL, v. 6.12 UNIX, Bruker AXS'
_computing_structure_solution 'SHELXTL, v. 6.12 UNIX, Bruker AXS'
_diffrn_ambient_temperature 120(2)
_diffrn_measured_fraction_theta_full 0.943
_diffrn_measured_fraction_theta_max 0.943
_diffrn_measurement_device_type 'Bruker Kappa APEX2 diffractometer'
_diffrn_measurement_method 'omega and phi scans'
_diffrn_radiation_monochromator graphite
_diffrn_radiation_source 'fine-focus sealed tube'
_diffrn_radiation_type MoK\a
_diffrn_radiation_wavelength 0.71073
_diffrn_reflns_av_R_equivalents 0.0324
_diffrn_reflns_av_sigmaI/netI 0.0793
_diffrn_reflns_limit_h_max 13
_diffrn_reflns_limit_h_min -9
_diffrn_reflns_limit_k_max 13
_diffrn_reflns_limit_k_min -6
_diffrn_reflns_limit_l_max 14
_diffrn_reflns_limit_l_min -17
_diffrn_reflns_number 4578
_diffrn_reflns_theta_full 27.14
_diffrn_reflns_theta_max 27.14
_diffrn_reflns_theta_min 2.36
_exptl_absorpt_coefficient_mu 2.589
_exptl_absorpt_correction_T_max 0.8728
_exptl_absorpt_correction_T_min 0.6852
_exptl_absorpt_correction_type multi-scan
_exptl_absorpt_process_details
;

Sheldrick, G. M., SADABS, v. 2.10, Bruker AXS, Madison, WI

;
_exptl_crystal_colour colorless
_exptl_crystal_density_diffrn 2.681
_exptl_crystal_density_method 'not measured'
_exptl_crystal_description block
_exptl_crystal_F_000 1208
_exptl_crystal_size_max 0.16
_exptl_crystal_size_mid 0.06
_exptl_crystal_size_min 0.05
_refine_diff_density_max 0.871
_refine_diff_density_min -0.810
_refine_diff_density_rms 0.174
_refine_ls_extinction_method none
_refine_ls_goodness_of_fit_ref 0.783
_refine_ls_hydrogen_treatment refxyz
_refine_ls_matrix_type full
_refine_ls_number_parameters 275
_refine_ls_number_reflns 3333
_refine_ls_number_restraints 8
_refine_ls_restrained_S_all 0.782
_refine_ls_R_factor_all 0.0786
_refine_ls_R_factor_gt 0.0443
_refine_ls_shift/su_max 0.010
_refine_ls_shift/su_mean 0.001
_refine_ls_structure_factor_coef Fsqd
_refine_ls_weighting_details 'calc w=1/[\s^2^(Fo^2^)+(0.1000P)^2^+0.2203P] where P=(Fo^2^+2Fc^2^)/3'
_refine_ls_weighting_scheme calc
_refine_ls_wR_factor_gt 0.1114
_refine_ls_wR_factor_ref 0.1411
_reflns_number_gt 2156
_reflns_number_total 3333
_reflns_threshold_expression >2sigma(I)
_cod_data_source_file ic6b01980_si_002.cif
_cod_data_source_block ss274
_cod_depositor_comments
;
The following automatic conversions were performed:

data item '_symmetry_cell_setting' value 'Monoclinic' was changed to
'monoclinic' in accordance with the
/home/saulius/struct/COD-crude-data/automatic-downloads/DataCite-retrospective/ACS/depositions/lib/dictionaries/cif_core.dic
dictionary named 'cif_core.dic' version 2.4.2 last updated on
2011-04-26.

Automatic conversion script
Id: cif_fix_values 6909 2019-04-08 15:41:33Z antanas 
;
_cod_original_sg_symbol_H-M 'P 21/c'
_cod_database_code 4349153

loop_
_symmetry_equiv_pos_as_xyz
'x, y, z'
'-x, y+1/2, -z+1/2'
'-x, -y, -z'
'x, -y-1/2, z-1/2'

loop_
_atom_site_label
_atom_site_type_symbol
_atom_site_fract_x
_atom_site_fract_y
_atom_site_fract_z
_atom_site_U_iso_or_equiv
_atom_site_adp_type
_atom_site_occupancy
_atom_site_symmetry_multiplicity
_atom_site_calc_flag
_atom_site_refinement_flags
Ag1 Ag 0.22242(6) 0.23083(6) 0.23577(4) 0.0285(2) Uani 1 1 d .
Ag2 Ag 0.27832(6) 0.23287(5) 0.49048(4) 0.02034(18) Uani 1 1 d .
O1 O 0.0931(5) 0.2621(4) 0.3708(3) 0.0177(10) Uani 1 1 d D
H1A H 0.039(2) 0.212(2) 0.3749(4) 0.027 Uiso 1 1 calc RD
H1B H 0.0632(14) 0.328(3) 0.3723(3) 0.027 Uiso 1 1 calc RD
O2 O 0.3998(5) 0.2482(4) 0.3524(3) 0.0174(11) Uani 1 1 d D
H2A H 0.448(2) 0.196(2) 0.3488(4) 0.026 Uiso 1 1 calc RD
H2B H 0.4346(17) 0.310(3) 0.3494(4) 0.026 Uiso 1 1 calc RD
O3 O 0.2050(5) 0.1057(4) 0.0976(3) 0.0174(11) Uani 1 1 d D
H3A H 0.140(3) 0.0861(10) 0.0856(7) 0.026 Uiso 1 1 calc RD
H3B H 0.248(2) 0.053(3) 0.1005(3) 0.026 Uiso 1 1 calc RD
O4 O 0.2827(5) 0.0990(4) 0.6252(3) 0.0214(11) Uani 1 1 d D
H4A H 0.348(3) 0.0726(14) 0.6375(7) 0.032 Uiso 1 1 calc RD
H4B H 0.233(2) 0.049(2) 0.6206(4) 0.032 Uiso 1 1 calc RD
F1 F 0.5503(4) 0.3952(3) -0.0076(3) 0.0216(9) Uani 1 1 d .
F5 F 0.6438(4) 0.1244(3) -0.0656(3) 0.0160(8) Uani 1 1 d .
F6 F 0.8521(4) 0.3599(3) -0.0619(3) 0.0152(8) Uani 1 1 d .
F7 F 0.9412(4) 0.0951(3) 0.0215(3) 0.0164(8) Uani 1 1 d .
F9 F 0.9381(4) 0.1006(3) 0.2475(3) 0.0171(8) Uani 1 1 d .
F8 F 1.0248(4) 0.3383(3) 0.1309(3) 0.0168(8) Uani 1 1 d .
F2 F 0.5472(4) 0.4111(3) 0.2212(3) 0.0146(8) Uani 1 1 d .
F10 F 0.8472(4) 0.3747(3) 0.3091(3) 0.0150(8) Uani 1 1 d .
F3 F 0.6378(4) 0.1434(3) 0.3054(3) 0.0156(8) Uani 1 1 d .
F4 F 0.7045(4) -0.0279(3) 0.1282(3) 0.0173(9) Uani 1 1 d .
F12 F 0.4637(4) 0.1631(3) 0.1115(3) 0.0160(8) Uani 1 1 d .
F11 F 0.7869(4) 0.5304(3) 0.1166(3) 0.0164(8) Uani 1 1 d .
B2 B 0.6376(7) 0.3398(6) 0.1788(5) 0.0107(14) Uani 1 1 d .
B1 B 0.6396(7) 0.3332(6) 0.0489(5) 0.0096(14) Uani 1 1 d .
B6 B 0.8013(7) 0.3102(6) 0.0184(5) 0.0096(14) Uani 1 1 d .
B5 B 0.6909(7) 0.1825(7) 0.0168(5) 0.0106(15) Uani 1 1 d .
B7 B 0.8517(8) 0.1639(6) 0.0650(5) 0.0130(15) Uani 1 1 d .
B8 B 0.8995(7) 0.3006(6) 0.1274(5) 0.0102(15) Uani 1 1 d .
B4 B 0.7221(7) 0.0973(6) 0.1243(5) 0.0105(15) Uani 1 1 d .
B9 B 0.8523(7) 0.1686(6) 0.1933(5) 0.0105(14) Uani 1 1 d .
B3 B 0.6877(8) 0.1934(7) 0.2246(5) 0.0126(15) Uani 1 1 d .
B10 B 0.7990(7) 0.3188(6) 0.2257(5) 0.0122(15) Uani 1 1 d .
B11 B 0.7687(7) 0.4049(6) 0.1175(5) 0.0126(15) Uani 1 1 d .
B12 B 0.5902(8) 0.2014(6) 0.1154(5) 0.0116(15) Uani 1 1 d .

loop_
_atom_site_aniso_label
_atom_site_aniso_U_11
_atom_site_aniso_U_22
_atom_site_aniso_U_33
_atom_site_aniso_U_23
_atom_site_aniso_U_13
_atom_site_aniso_U_12
Ag1 0.0288(4) 0.0421(4) 0.0141(3) 0.0014(2) -0.0026(2) 0.0037(3)
Ag2 0.0246(4) 0.0239(3) 0.0123(3) -0.0034(2) -0.0018(2) -0.0005(2)
O1 0.011(3) 0.020(2) 0.022(3) -0.003(2) 0.002(2) 0.0001(19)
O2 0.015(3) 0.012(2) 0.025(3) -0.002(2) 0.000(2) 0.0020(18)
O3 0.012(3) 0.015(2) 0.025(3) 0.005(2) 0.000(2) -0.0032(19)
O4 0.016(3) 0.018(3) 0.030(3) 0.005(2) -0.003(2) -0.001(2)
F1 0.023(3) 0.020(2) 0.021(2) 0.0008(17) -0.0045(18) 0.0070(17)
F5 0.018(2) 0.0156(19) 0.0132(19) -0.0080(16) -0.0045(16) -0.0005(16)
F6 0.016(2) 0.0182(19) 0.0114(19) 0.0024(15) 0.0009(16) -0.0012(16)
F7 0.009(2) 0.0178(19) 0.022(2) -0.0094(16) -0.0003(16) 0.0041(15)
F9 0.014(2) 0.0163(19) 0.020(2) 0.0024(16) -0.0061(16) 0.0032(16)
F8 0.011(2) 0.0167(19) 0.023(2) -0.0008(16) 0.0018(16) -0.0045(15)
F2 0.014(2) 0.0141(19) 0.016(2) -0.0013(15) 0.0025(16) 0.0053(15)
F10 0.017(2) 0.0141(18) 0.0133(19) -0.0041(15) -0.0028(16) -0.0009(15)
F3 0.017(2) 0.0178(19) 0.0116(19) 0.0057(16) 0.0017(16) 0.0015(16)
F4 0.019(2) 0.0090(18) 0.024(2) -0.0021(16) 0.0000(17) -0.0025(15)
F12 0.009(2) 0.018(2) 0.020(2) 0.0016(16) -0.0034(16) -0.0002(15)
F11 0.024(2) 0.0076(18) 0.018(2) 0.0003(15) -0.0008(16) -0.0001(15)
B2 0.009(4) 0.012(3) 0.010(4) 0.000(3) -0.004(3) 0.001(3)
B1 0.013(4) 0.008(3) 0.008(3) -0.001(3) 0.002(3) 0.005(3)
B6 0.013(4) 0.009(3) 0.007(3) -0.002(3) 0.000(3) 0.000(3)
B5 0.010(4) 0.014(3) 0.007(3) -0.003(3) -0.002(3) 0.007(3)
B7 0.011(4) 0.011(4) 0.016(4) -0.003(3) -0.003(3) 0.001(3)
B8 0.012(4) 0.007(3) 0.012(4) 0.002(3) -0.002(3) 0.002(3)
B4 0.013(4) 0.006(3) 0.012(4) 0.000(3) -0.005(3) -0.003(3)
B9 0.010(4) 0.008(3) 0.013(4) 0.000(3) -0.006(3) 0.001(3)
B3 0.011(4) 0.013(3) 0.013(4) -0.002(3) 0.001(3) 0.003(3)
B10 0.009(4) 0.010(3) 0.018(4) -0.003(3) 0.000(3) -0.002(3)
B11 0.011(4) 0.011(3) 0.016(4) 0.003(3) 0.001(3) -0.007(3)
B12 0.012(4) 0.012(4) 0.010(4) 0.002(3) -0.004(3) 0.004(3)

loop_
_atom_type_symbol
_atom_type_description
_atom_type_scat_dispersion_real
_atom_type_scat_dispersion_imag
_atom_type_scat_source
Ag Ag -0.8971 1.1015 'International Tables Vol C Tables 4.2.6.8 and 6.1.1.4'
B B 0.0013 0.0007 'International Tables Vol C Tables 4.2.6.8 and 6.1.1.4'
F F 0.0171 0.0103 'International Tables Vol C Tables 4.2.6.8 and 6.1.1.4'
H H 0.0000 0.0000 'International Tables Vol C Tables 4.2.6.8 and 6.1.1.4'
O O 0.0106 0.0060 'International Tables Vol C Tables 4.2.6.8 and 6.1.1.4'

loop_
_geom_angle_atom_site_label_1
_geom_angle_atom_site_label_2
_geom_angle_atom_site_label_3
_geom_angle
_geom_angle_site_symmetry_1
_geom_angle_site_symmetry_3
O3 Ag1 O2 128.43(16) . .
O3 Ag1 O1 134.62(16) . .
O2 Ag1 O1 84.21(17) . .
O3 Ag1 O4 86.30(15) . 4_565
O2 Ag1 O4 98.63(16) . 4_565
O1 Ag1 O4 123.14(16) . 4_565
O2 Ag2 O4 134.33(17) . .
O2 Ag2 O3 129.91(15) . 4_566
O4 Ag2 O3 87.25(16) . 4_566
O2 Ag2 O1 82.71(16) . .
O4 Ag2 O1 125.95(16) . .
O3 Ag2 O1 93.53(16) 4_566 .
Ag1 O1 Ag2 93.58(17) . .
Ag1 O1 H1A 113.0 . .
Ag2 O1 H1A 113.0 . .
Ag1 O1 H1B 113.0 . .
Ag2 O1 H1B 113.0 . .
H1A O1 H1B 110.4 . .
Ag2 O2 Ag1 96.99(18) . .
Ag2 O2 H2A 112.4 . .
Ag1 O2 H2A 112.4 . .
Ag2 O2 H2B 112.4 . .
Ag1 O2 H2B 112.4 . .
H2A O2 H2B 109.9 . .
Ag1 O3 Ag2 94.02(15) . 4_565
Ag1 O3 H3A 112.9 . .
Ag2 O3 H3A 112.9 4_565 .
Ag1 O3 H3B 112.9 . .
Ag2 O3 H3B 112.9 4_565 .
H3A O3 H3B 110.3 . .
Ag2 O4 Ag1 92.17(16) . 4_566
Ag2 O4 H4A 113.3 . .
Ag1 O4 H4A 113.3 4_566 .
Ag2 O4 H4B 113.3 . .
Ag1 O4 H4B 113.3 4_566 .
H4A O4 H4B 110.6 . .
F2 B2 B10 124.4(5) . .
F2 B2 B3 122.9(5) . .
B10 B2 B3 60.2(4) . .
F2 B2 B11 122.4(5) . .
B10 B2 B11 60.1(4) . .
B3 B2 B11 108.0(5) . .
F2 B2 B12 120.5(6) . .
B10 B2 B12 107.4(5) . .
B3 B2 B12 59.7(4) . .
B11 B2 B12 106.9(5) . .
F2 B2 B1 119.8(5) . .
B10 B2 B1 107.5(5) . .
B3 B2 B1 107.6(5) . .
B11 B2 B1 59.3(4) . .
B12 B2 B1 59.6(4) . .
F1 B1 B6 123.7(5) . .
F1 B1 B11 124.2(5) . .
B6 B1 B11 59.7(4) . .
F1 B1 B5 120.8(5) . .
B6 B1 B5 60.8(4) . .
B11 B1 B5 108.1(5) . .
F1 B1 B12 119.3(6) . .
B6 B1 B12 108.1(5) . .
B11 B1 B12 107.4(5) . .
B5 B1 B12 59.6(4) . .
F1 B1 B2 120.9(5) . .
B6 B1 B2 107.9(5) . .
B11 B1 B2 59.7(4) . .
B5 B1 B2 107.8(5) . .
B12 B1 B2 59.9(4) . .
F6 B6 B11 120.3(5) . .
F6 B6 B1 123.4(5) . .
B11 B6 B1 60.5(4) . .
F6 B6 B8 119.3(6) . .
B11 B6 B8 59.7(4) . .
B1 B6 B8 108.0(5) . .
F6 B6 B7 121.9(5) . .
B11 B6 B7 107.5(5) . .
B1 B6 B7 107.6(5) . .
B8 B6 B7 59.8(4) . .
F6 B6 B5 124.4(5) . .
B11 B6 B5 108.1(5) . .
B1 B6 B5 60.1(4) . .
B8 B6 B5 107.5(5) . .
B7 B6 B5 59.4(4) . .
F5 B5 B4 120.3(5) . .
F5 B5 B7 123.1(5) . .
B4 B5 B7 59.8(4) . .
F5 B5 B12 120.0(6) . .
B4 B5 B12 59.9(4) . .
B7 B5 B12 107.4(5) . .
F5 B5 B1 122.2(5) . .
B4 B5 B1 108.1(5) . .
B7 B5 B1 107.2(5) . .
B12 B5 B1 60.4(4) . .
F5 B5 B6 124.2(5) . .
B4 B5 B6 107.8(5) . .
B7 B5 B6 59.9(4) . .
B12 B5 B6 107.5(5) . .
B1 B5 B6 59.1(4) . .
F7 B7 B4 122.4(5) . .
F7 B7 B5 123.0(6) . .
B4 B7 B5 60.1(4) . .
F7 B7 B8 119.9(6) . .
B4 B7 B8 108.3(5) . .
B5 B7 B8 108.7(5) . .
F7 B7 B6 121.5(6) . .
B4 B7 B6 108.6(5) . .
B5 B7 B6 60.7(4) . .
B8 B7 B6 60.1(4) . .
F7 B7 B9 119.7(6) . .
B4 B7 B9 60.5(4) . .
B5 B7 B9 109.1(5) . .
B8 B7 B9 60.1(4) . .
B6 B7 B9 108.8(5) . .
F8 B8 B11 122.5(5) . .
F8 B8 B7 120.6(6) . .
B11 B8 B7 107.8(5) . .
F8 B8 B10 122.5(6) . .
B11 B8 B10 60.6(4) . .
B7 B8 B10 108.0(5) . .
F8 B8 B6 120.9(5) . .
B11 B8 B6 59.7(4) . .
B7 B8 B6 60.1(4) . .
B10 B8 B6 108.5(5) . .
F8 B8 B9 120.7(5) . .
B11 B8 B9 108.9(5) . .
B7 B8 B9 60.1(4) . .
B10 B8 B9 60.3(4) . .
B6 B8 B9 108.9(5) . .
F4 B4 B12 122.1(6) . .
F4 B4 B7 121.9(6) . .
B12 B4 B7 108.0(5) . .
F4 B4 B5 122.1(5) . .
B12 B4 B5 60.2(4) . .
B7 B4 B5 60.1(4) . .
F4 B4 B3 120.9(5) . .
B12 B4 B3 59.9(4) . .
B7 B4 B3 108.2(5) . .
B5 B4 B3 108.5(5) . .
F4 B4 B9 120.3(5) . .
B12 B4 B9 108.5(5) . .
B7 B4 B9 60.2(4) . .
B5 B4 B9 108.9(5) . .
B3 B4 B9 60.4(4) . .
F9 B9 B8 122.3(6) . .
F9 B9 B7 120.5(6) . .
B8 B9 B7 59.7(4) . .
F9 B9 B10 124.0(6) . .
B8 B9 B10 59.5(4) . .
B7 B9 B10 107.1(5) . .
F9 B9 B4 121.1(5) . .
B8 B9 B4 107.0(5) . .
B7 B9 B4 59.3(4) . .
B10 B9 B4 107.2(5) . .
F9 B9 B3 123.3(6) . .
B8 B9 B3 107.0(5) . .
B7 B9 B3 107.0(5) . .
B10 B9 B3 59.6(4) . .
B4 B9 B3 59.9(4) . .
F3 B3 B12 119.7(6) . .
F3 B3 B10 124.4(6) . .
B12 B3 B10 107.9(5) . .
F3 B3 B2 122.0(5) . .
B12 B3 B2 60.6(4) . .
B10 B3 B2 59.8(4) . .
F3 B3 B4 120.4(5) . .
B12 B3 B4 59.5(4) . .
B10 B3 B4 107.2(5) . .
B2 B3 B4 108.0(5) . .
F3 B3 B9 122.8(6) . .
B12 B3 B9 107.6(5) . .
B10 B3 B9 59.8(4) . .
B2 B3 B9 108.0(5) . .
B4 B3 B9 59.7(4) . .
F10 B10 B8 119.8(6) . .
F10 B10 B2 122.9(6) . .
B8 B10 B2 108.1(5) . .
F10 B10 B3 123.3(6) . .
B8 B10 B3 108.3(5) . .
B2 B10 B3 60.0(4) . .
F10 B10 B9 120.8(6) . .
B8 B10 B9 60.1(4) . .
B2 B10 B9 108.8(5) . .
B3 B10 B9 60.6(4) . .
F10 B10 B11 121.2(5) . .
B8 B10 B11 59.5(4) . .
B2 B10 B11 60.2(4) . .
B3 B10 B11 107.9(5) . .
B9 B10 B11 108.0(5) . .
F11 B11 B6 122.5(5) . .
F11 B11 B8 122.0(6) . .
B6 B11 B8 60.6(4) . .
F11 B11 B1 121.8(6) . .
B6 B11 B1 59.8(4) . .
B8 B11 B1 108.2(5) . .
F11 B11 B2 120.3(6) . .
B6 B11 B2 108.9(5) . .
B8 B11 B2 108.0(5) . .
B1 B11 B2 60.9(4) . .
F11 B11 B10 120.6(5) . .
B6 B11 B10 108.7(5) . .
B8 B11 B10 59.9(4) . .
B1 B11 B10 108.4(5) . .
B2 B11 B10 59.7(4) . .
F12 B12 B4 122.7(5) . .
F12 B12 B5 122.2(6) . .
B4 B12 B5 59.9(4) . .
F12 B12 B3 121.0(6) . .
B4 B12 B3 60.6(4) . .
B5 B12 B3 108.8(5) . .
F12 B12 B1 121.3(5) . .
B4 B12 B1 107.8(5) . .
B5 B12 B1 60.0(4) . .
B3 B12 B1 108.3(5) . .
F12 B12 B2 120.5(6) . .
B4 B12 B2 108.1(5) . .
B5 B12 B2 108.6(5) . .
B3 B12 B2 59.7(4) . .
B1 B12 B2 60.5(4) . .

loop_
_geom_bond_atom_site_label_1
_geom_bond_atom_site_label_2
_geom_bond_distance
_geom_bond_site_symmetry_2
Ag1 O3 2.371(5) .
Ag1 O2 2.411(5) .
Ag1 O1 2.408(5) .
Ag1 O4 2.524(5) 4_565
Ag2 O2 2.377(5) .
Ag2 O4 2.388(5) .
Ag2 O3 2.467(4) 4_566
Ag2 O1 2.511(5) .
O1 H1A 0.7892 .
O1 H1B 0.7892 .
O2 H2A 0.7679 .
O2 H2B 0.7679 .
O3 Ag2 2.467(4) 4_565
O3 H3A 0.7250 .
O3 H3B 0.7250 .
O4 Ag1 2.524(5) 4_566
O4 H4A 0.7551 .
O4 H4B 0.7551 .
F1 B1 1.370(8) .
F5 B5 1.385(8) .
F6 B6 1.382(8) .
F7 B7 1.369(8) .
F9 B9 1.365(8) .
F8 B8 1.371(8) .
F2 B2 1.383(8) .
F10 B10 1.389(8) .
F3 B3 1.385(8) .
F4 B4 1.384(7) .
F12 B12 1.385(9) .
F11 B11 1.387(8) .
B2 B10 1.791(11) .
B2 B3 1.794(10) .
B2 B11 1.801(10) .
B2 B12 1.811(10) .
B2 B1 1.823(10) .
B1 B6 1.782(10) .
B1 B11 1.794(10) .
B1 B5 1.799(10) .
B1 B12 1.807(10) .
B6 B11 1.780(10) .
B6 B8 1.795(10) .
B6 B7 1.797(10) .
B6 B5 1.812(10) .
B5 B4 1.786(10) .
B5 B7 1.788(11) .
B5 B12 1.792(10) .
B7 B4 1.782(11) .
B7 B8 1.790(10) .
B7 B9 1.798(10) .
B8 B11 1.779(11) .
B8 B10 1.787(10) .
B8 B9 1.798(10) .
B4 B12 1.786(10) .
B4 B3 1.806(10) .
B4 B9 1.803(10) .
B9 B10 1.801(10) .
B9 B3 1.816(11) .
B3 B12 1.794(11) .
B3 B10 1.798(10) .
B10 B11 1.799(10) .
